data_2005788
loop_
_publ_author_name
'Lin, K.-J.'
'Wu, J.-Y.'
'Chen, C.-T.'

_publ_contact_author
;
Kuan-Jiuh Lin, Jing-Yi Wu,  and Chin-Ti Chen*
Institute of Chemistry, Academia Sinica, Taipei, Taiwan, R.O.C.
;
_publ_section_title
;
 <i>meso</i>-(3,5-Di-<i>tert</i>-butylphenyl)-2,2'-dipyrromethane
;
_journal_issue 12
_journal_name_full 'Acta Crystallographica Section C'
_journal_page_first 3114
_journal_page_last 3116
_journal_paper_doi 10.1107/S0108270196010542
_journal_volume 52
_journal_year 1996
_chemical_formula_sum 'C23 H30 N2'
_chemical_formula_weight 334.49
_chemical_name_systematic
;
 ?
;
_space_group_IT_number 14
_symmetry_cell_setting monoclinic
_symmetry_space_group_name_Hall '-P 2ybc'
_symmetry_space_group_name_H-M 'P 1 21/c 1'
_audit_creation_method SHELXL93
_cell_angle_alpha 90.00
_cell_angle_beta 99.72(2)
_cell_angle_gamma 90.00
_cell_formula_units_Z 4
_cell_length_a 10.529(2)
_cell_length_b 10.9805(14)
_cell_length_c 18.362(4)
_cell_measurement_reflns_used 25
_cell_measurement_temperature 293(2)
_cell_measurement_theta_max 12.18
_cell_measurement_theta_min 6.56
_cell_volume 2092.4(7)
_computing_cell_refinement 'CAD-4 Software (Enraf-Nonius, 1989)'
_computing_data_collection 'CAD-4 Software (Enraf-Nonius, 1989)'
_computing_data_reduction 'NRCVAX DATRD2 (Gabe, Charland, Lee & White, 1989)'
_computing_molecular_graphics 'ORTEP (Johnson, 1965)'
_computing_publication_material 'SHELXL93  (Sheldrick, 1993)'
_computing_structure_refinement 'SHELXL93 (Sheldrick, 1993)'
_computing_structure_solution 'SHELXS-86 (Sheldrick, 1990)'
_diffrn_ambient_temperature 293(2)
_diffrn_measurement_device 'Nonius CAD-4'
_diffrn_measurement_method '\w/2\q scan'
_diffrn_radiation_monochromator graphite
_diffrn_radiation_source 'xray tube'
_diffrn_radiation_type 'Mo K\a'
_diffrn_radiation_wavelength 0.710730
_diffrn_reflns_av_R_equivalents 0.008
_diffrn_reflns_av_sigmaI/netI 0.0308
_diffrn_reflns_limit_h_max 11
_diffrn_reflns_limit_h_min -11
_diffrn_reflns_limit_k_max 11
_diffrn_reflns_limit_k_min 0
_diffrn_reflns_limit_l_max 19
_diffrn_reflns_limit_l_min 0
_diffrn_reflns_number 2884
_diffrn_reflns_theta_max 22.50
_diffrn_reflns_theta_min 1.96
_diffrn_standards_decay_% 2.0
_diffrn_standards_interval_time 60
_diffrn_standards_number 3
_exptl_absorpt_coefficient_mu 0.062
_exptl_absorpt_correction_T_max 1.00
_exptl_absorpt_correction_T_min 0.95
_exptl_absorpt_correction_type '\y scans (North, Phillips & Mathews, (1968)'
_exptl_crystal_colour colorless
_exptl_crystal_density_diffrn 1.062
_exptl_crystal_description chunk
_exptl_crystal_F_000 728
_exptl_crystal_size_max 0.52
_exptl_crystal_size_mid 0.36
_exptl_crystal_size_min 0.32
_refine_diff_density_max 0.177
_refine_diff_density_min -0.211
_refine_ls_extinction_coef 0.0025(19)
_refine_ls_extinction_method SHELXL93
_refine_ls_goodness_of_fit_all 0.921
_refine_ls_goodness_of_fit_obs 0.999
_refine_ls_matrix_type full
_refine_ls_number_parameters 284
_refine_ls_number_reflns 2710
_refine_ls_number_restraints 0
_refine_ls_restrained_S_all 0.921
_refine_ls_restrained_S_obs 0.999
_refine_ls_R_factor_all 0.0713
_refine_ls_R_factor_obs 0.0434
_refine_ls_shift/esd_max -0.205
_refine_ls_shift/esd_mean 0.02
_refine_ls_structure_factor_coef Fsqd
_refine_ls_weighting_details 'w=1/[\s^2^(Fo^2^)+(0.1150P)^2^+0.7322P] where P=(Fo^2^+2Fc^2^)/3'
_refine_ls_weighting_scheme calc
_refine_ls_wR_factor_all 0.1495
_refine_ls_wR_factor_obs 0.1304
_reflns_number_observed 1840
_reflns_number_total 2710
_reflns_observed_criterion I>2\s(I)
_cod_data_source_file kh1109.cif
_cod_data_source_block global
_cod_depositor_comments
;
The following automatic conversions were performed:

'_refine_ls_weighting_scheme' value 'calc
w=1/[\s^2^(Fo^2^)+(0.1150P)^2^+0.7322P] where P=(Fo^2^+2Fc^2^)/3' was
changed to 'calc'. New tag '_refine_ls_weighting_details' was
created. The value of the new tag was set to
'w=1/[\s^2^(Fo^2^)+(0.1150P)^2^+0.7322P] where P=(Fo^2^+2Fc^2^)/3'.

Automatic conversion script
Id: cif_fix_values 3143 2015-03-26 13:38:13Z robertas 
;
_cod_original_cell_volume 2092.4(6)
_cod_original_sg_symbol_H-M 'P 21/c'
_cod_database_code 2005788

loop_
_symmetry_equiv_pos_as_xyz
'x, y, z'
'-x, y+1/2, -z+1/2'
'-x, -y, -z'
'x, -y-1/2, z-1/2'

loop_
_atom_site_aniso_label
_atom_site_aniso_U_11
_atom_site_aniso_U_22
_atom_site_aniso_U_33
_atom_site_aniso_U_12
_atom_site_aniso_U_13
_atom_site_aniso_U_23
N1 0.0525(14) 0.0592(15) 0.067(2) 0.0056(12) 0.0075(13) -0.0077(13)
N2 0.054(2) 0.0517(14) 0.069(2) -0.0072(12) 0.0082(12) -0.0062(11)
C1 0.0395(14) 0.051(2) 0.055(2) -0.0029(12) 0.0084(12) -0.0052(12)
C2 0.074(2) 0.079(2) 0.055(2) 0.015(2) 0.0006(15) -0.002(2)
C3 0.085(2) 0.098(3) 0.071(2) 0.023(2) -0.016(2) 0.011(2)
C4 0.058(2) 0.068(2) 0.101(3) 0.014(2) 0.001(2) 0.006(2)
C5 0.0432(14) 0.0477(15) 0.0442(14) -0.0065(12) 0.0100(12) 0.0037(12)
C6 0.0469(15) 0.0403(14) 0.0468(14) -0.0065(12) 0.0066(12) 0.0038(11)
C7 0.052(2) 0.051(2) 0.084(2) -0.0040(13) 0.0163(15) -0.0081(15)
C8 0.071(2) 0.059(2) 0.099(2) 0.007(2) 0.029(2) -0.008(2)
C9 0.088(2) 0.049(2) 0.071(2) -0.002(2) 0.015(2) -0.0109(15)
C10 0.0411(14) 0.0454(14) 0.0404(14) 0.0008(11) 0.0086(11) -0.0028(11)
C11 0.054(2) 0.048(2) 0.047(2) 0.0007(12) 0.0106(12) 0.0046(12)
C12 0.055(2) 0.052(2) 0.0446(14) 0.0002(13) 0.0032(12) -0.0021(12)
C13 0.051(2) 0.054(2) 0.048(2) -0.0053(13) 0.0004(12) -0.0062(13)
C14 0.0396(13) 0.0436(14) 0.052(2) -0.0004(12) 0.0090(11) -0.0045(12)
C15 0.0437(14) 0.0487(15) 0.0388(12) 0.0003(12) 0.0074(11) 0.0013(11)
C16 0.082(2) 0.079(2) 0.041(2) -0.002(2) -0.0024(15) -0.0023(15)
C17 0.107(6) 0.184(10) 0.041(4) -0.022(7) 0.011(4) -0.006(6)
C18 0.156(9) 0.121(6) 0.053(4) 0.073(6) 0.000(5) 0.015(4)
C19 0.176(9) 0.118(7) 0.058(4) -0.035(7) -0.020(5) -0.012(4)
C20 0.0480(15) 0.0446(15) 0.062(2) -0.0013(12) 0.0123(12) 0.0005(12)
C21 0.066(2) 0.064(2) 0.091(2) 0.001(2) 0.019(2) 0.027(2)
C22 0.095(2) 0.056(2) 0.098(2) -0.021(2) 0.030(2) -0.014(2)
C23 0.062(2) 0.067(2) 0.082(2) 0.0049(15) 0.030(2) 0.009(2)
C17A 0.29(3) 0.105(13) 0.027(5) -0.068(13) -0.030(9) 0.019(7)
C18A 0.097(9) 0.204(17) 0.070(8) 0.052(11) -0.014(6) 0.051(12)
C19A 0.152(10) 0.156(11) 0.032(5) 0.012(10) -0.005(6) -0.022(6)

loop_
_atom_site_label
_atom_site_occupancy
_atom_site_fract_x
_atom_site_fract_y
_atom_site_fract_z
_atom_site_U_iso_or_equiv
_atom_site_thermal_displace_type
_atom_site_calc_flag
_atom_site_refinement_flags
_atom_site_type_symbol
N1 1 -0.1381(2) 0.3073(2) 0.18979(14) 0.0600(7) Uani d . N
N2 1 0.0213(2) -0.0477(2) 0.14976(13) 0.0583(7) Uani d . N
C1 1 -0.0645(2) 0.2172(2) 0.16659(14) 0.0482(7) Uani d . C
C2 1 -0.0971(3) 0.2115(3) 0.0918(2) 0.0707(9) Uani d . C
H2A 1 -0.0622 0.1589 0.0607 0.085 Uiso calc . H
C3 1 -0.1932(3) 0.2996(3) 0.0699(2) 0.0883(11) Uani d . C
H3 1 -0.2337 0.3152 0.0218 0.106 Uiso calc . H
C4 1 -0.2158(3) 0.3570(3) 0.1311(2) 0.0772(9) Uani d . C
H4 1 -0.2745 0.4198 0.1328 0.093 Uiso calc . H
C5 1 0.0327(2) 0.1488(2) 0.22057(13) 0.0448(6) Uani d . C
C6 1 0.0931(2) 0.0470(2) 0.18365(13) 0.0448(6) Uani d . C
C7 1 0.2171(3) 0.0243(2) 0.1774(2) 0.0619(8) Uani d . C
H7 1 0.2880 0.0724 0.1959 0.074 Uiso calc . H
C8 1 0.2194(3) -0.0856(3) 0.1378(2) 0.0747(9) Uani d . C
H8 1 0.2922 -0.1223 0.1251 0.090 Uiso calc . H
C9 1 0.0987(3) -0.1279(3) 0.1216(2) 0.0693(8) Uani d . C
H9 1 0.0727 -0.1990 0.0958 0.083 Uiso calc . H
C10 1 0.1365(2) 0.2315(2) 0.26274(12) 0.0421(6) Uani d . C
C11 1 0.1807(2) 0.2126(2) 0.33735(13) 0.0491(7) Uani d . C
H11 1 0.1465 0.1490 0.3613 0.059 Uiso calc . H
C12 1 0.2749(2) 0.2866(2) 0.37723(13) 0.0512(7) Uani d . C
C13 1 0.3239(2) 0.3796(2) 0.33879(14) 0.0521(7) Uani d . C
H13 1 0.3869 0.4301 0.3646 0.063 Uiso calc . H
C14 1 0.2840(2) 0.4013(2) 0.26398(13) 0.0448(6) Uani d . C
C15 1 0.1885(2) 0.3252(2) 0.22699(12) 0.0437(6) Uani d . C
H15 1 0.1589 0.3378 0.1769 0.052 Uiso calc . H
C16 1 0.3236(3) 0.2650(3) 0.46010(15) 0.0689(9) Uani d . C
C17 0.60 0.2159(8) 0.2568(12) 0.5026(4) 0.111(3) Uani d P C
C18 0.60 0.4003(10) 0.1414(9) 0.4693(3) 0.112(3) Uani d P C
C19 0.60 0.4199(12) 0.3626(9) 0.4948(4) 0.122(3) Uani d P C
C20 1 0.3489(2) 0.4991(2) 0.22319(14) 0.0513(7) Uani d . C
C21 1 0.2569(3) 0.5514(3) 0.1575(2) 0.0729(9) Uani d . C
H21A 1 0.2231 0.4865 0.1249 0.109 Uiso calc . H
H21B 1 0.3023 0.6080 0.1315 0.109 Uiso calc . H
H21C 1 0.1873 0.5925 0.1749 0.109 Uiso calc . H
C22 1 0.4011(3) 0.6039(3) 0.2737(2) 0.0813(10) Uani d . C
H22A 1 0.4592 0.5728 0.3154 0.122 Uiso calc . H
H22B 1 0.3310 0.6451 0.2904 0.122 Uiso calc . H
H22C 1 0.4461 0.6600 0.2470 0.122 Uiso calc . H
C23 1 0.4615(3) 0.4382(3) 0.1944(2) 0.0683(9) Uani d . C
H23A 1 0.4297 0.3721 0.1622 0.102 Uiso calc . H
H23B 1 0.5220 0.4076 0.2353 0.102 Uiso calc . H
H23C 1 0.5033 0.4968 0.1676 0.102 Uiso calc . H
H5 1 -0.0162(23) 0.1134(22) 0.2561(13) 0.046(6) Uiso d . H
H1 1 -0.1295(27) 0.3301(26) 0.2398(16) 0.072(9) Uiso d . H
H2 1 -0.0615(30) -0.0528(26) 0.1505(15) 0.067(9) Uiso d . H
C17A 0.40 0.2337(29) 0.1692(14) 0.4894(7) 0.147(9) Uani d P C
C18A 0.40 0.4623(12) 0.2469(19) 0.4701(7) 0.127(5) Uani d P C
C19A 0.40 0.2942(14) 0.3877(12) 0.4989(4) 0.116(4) Uani d P C
H17A 0.60 0.1832 0.1749 0.4984 0.178(20) Uiso d P H
H17B 0.60 0.2477 0.2758 0.5528 0.123(18) Uiso d P H
H17C 0.60 0.1501 0.3123 0.4820 0.112(12) Uiso d P H
H17D 0.40 0.2647 0.0876 0.4691 0.069(24) Uiso d P H
H17E 0.40 0.2741 0.1595 0.5436 0.100(19) Uiso d P H
H17F 0.40 0.1574 0.1818 0.4797 0.230(67) Uiso d P H
H18A 0.60 0.3878 0.1012 0.4233 0.276(28) Uiso d P H
H18B 0.60 0.4893 0.1606 0.4855 0.312(41) Uiso d P H
H18C 0.60 0.3681 0.0947 0.5060 0.117(10) Uiso d P H
H18D 0.40 0.4825 0.1754 0.4474 0.123(42) Uiso d P H
H18E 0.40 0.5022 0.3168 0.4531 0.056(20) Uiso d P H
H18F 0.40 0.4934 0.2405 0.5242 0.116(14) Uiso d P H
H19A 0.60 0.7007 0.3393 0.4905 2.000(834) Uiso d P H
H19B 0.60 0.3921 0.4376 0.4719 0.169(23) Uiso d P H
H19C 0.60 0.4080 0.3665 0.5469 0.107(16) Uiso d P H
H19D 0.40 0.2330 0.4335 0.4651 0.106(15) Uiso d P H
H19E 0.40 0.2438 0.3612 0.5395 0.033(9) Uiso d P H
H19F 0.40 0.3651 0.4271 0.5190 0.118(17) Uiso d P H

loop_
_atom_type_symbol
_atom_type_description
_atom_type_scat_dispersion_real
_atom_type_scat_dispersion_imag
_atom_type_scat_source
N N 0.0061 0.0033 'International Tables Vol C Tables 4.2.6.8 and 6.1.1.4'
C C 0.0033 0.0016 'International Tables Vol C Tables 4.2.6.8 and 6.1.1.4'
H H 0.0000 0.0000 'International Tables Vol C Tables 4.2.6.8 and 6.1.1.4'

loop_
_geom_angle_atom_site_label_1
_geom_angle_atom_site_label_2
_geom_angle_atom_site_label_3
_geom_angle
_geom_angle_publ_flag
C4 N1 C1 110.0(3) yes
C4 N1 H1 128.0(18) ?
C1 N1 H1 121.9(18) ?
C9 N2 C6 110.1(2) yes
C9 N2 H2 128.9(19) ?
C6 N2 H2 121.0(19) ?
C2 C1 N1 106.8(2) yes
C2 C1 C5 132.2(2) yes
N1 C1 C5 121.0(2) yes
C1 C2 C3 107.7(3) yes
C1 C2 H2A 126.2(3) ?
C3 C2 H2A 126.2(3) ?
C4 C3 C2 107.6(3) yes
C4 C3 H3 126.2(4) ?
C2 C3 H3 126.1(4) ?
C3 C4 N1 108.0(3) yes
C3 C4 H4 125.9(4) ?
N1 C4 H4 126.1(4) ?
C6 C5 C1 111.6(2) yes
C6 C5 C10 110.5(2) yes
C1 C5 C10 112.8(2) yes
C6 C5 H5 108.4(14) yes
C1 C5 H5 105.3(13) yes
C10 C5 H5 108.1(13) yes
C7 C6 N2 106.8(2) yes
C7 C6 C5 131.5(2) yes
N2 C6 C5 121.7(2) yes
C6 C7 C8 107.5(2) yes
C6 C7 H7 126.2(3) ?
C8 C7 H7 126.3(3) ?
C9 C8 C7 108.2(3) yes
C9 C8 H8 125.9(3) ?
C7 C8 H8 125.9(3) ?
C8 C9 N2 107.4(3) yes
C8 C9 H9 126.3(3) ?
N2 C9 H9 126.3(3) ?
C15 C10 C11 119.2(2) ?
C15 C10 C5 120.6(2) ?
C11 C10 C5 120.3(2) ?
C10 C11 C12 121.6(2) ?
C10 C11 H11 119.2(2) ?
C12 C11 H11 119.2(2) ?
C13 C12 C11 117.0(2) ?
C13 C12 C16 121.7(2) ?
C11 C12 C16 121.3(2) ?
C12 C13 C14 123.6(2) ?
C12 C13 H13 118.2(2) ?
C14 C13 H13 118.3(3) ?
C13 C14 C15 116.9(2) ?
C13 C14 C20 121.2(2) ?
C15 C14 C20 121.8(2) ?
C10 C15 C14 121.7(2) ?
C10 C15 H15 119.1(2) ?
C14 C15 H15 119.1(2) ?
C18A C16 C17 140.0(6) ?
C18A C16 C12 107.8(5) ?
C17 C16 C12 111.9(4) ?
C18A C16 C19 57.7(8) ?
C17 C16 C19 109.5(6) ?
C12 C16 C19 112.8(4) ?
C18A C16 C18 51.9(8) ?
C17 C16 C18 108.4(6) ?
C12 C16 C18 108.5(3) ?
C19 C16 C18 105.4(6) ?
C18A C16 C17A 121.1(12) ?
C17 C16 C17A 38.8(9) ?
C12 C16 C17A 108.8(6) ?
C19 C16 C17A 136.0(6) ?
C18 C16 C17A 73.4(10) ?
C18A C16 C19A 109.2(10) ?
C17 C16 C19A 65.7(6) ?
C12 C16 C19A 104.9(4) ?
C19 C16 C19A 52.0(6) ?
C18 C16 C19A 145.5(5) ?
C17A C16 C19A 104.0(10) ?
C17A C17 C16 75.2(16) ?
C17A C17 C19A 134.0(19) ?
C16 C17 C19A 59.9(5) ?
C17A C17 H17A 34.3(16) ?
C16 C17 H17A 108.0(9) ?
C19A C17 H17A 167.9(9) ?
C17A C17 H17B 113.0(16) ?
C16 C17 H17B 108.7(7) ?
C19A C17 H17B 75.7(7) ?
H17A C17 H17B 110.3(10) ?
C17A C17 H17C 131.5(16) ?
C16 C17 H17C 108.7(7) ?
C19A C17 H17C 76.3(9) ?
H17A C17 H17C 109.9(8) ?
H17B C17 H17C 111.0(11) ?
C17A C17 H17E 47.1(11) ?
C16 C17 H17E 91.4(6) ?
C19A C17 H17E 120.7(7) ?
H17A C17 H17E 56.2(6) ?
H17B C17 H17E 65.9(6) ?
H17C C17 H17E 159.0(8) ?
C17A C17 H17F 45.3(16) ?
C16 C17 H17F 106.3(7) ?
C19A C17 H17F 154.7(7) ?
H17A C17 H17F 22.3(2) ?
H17B C17 H17F 129.5(10) ?
H17C C17 H17F 90.3(6) ?
H17E C17 H17F 78.1(8) ?
C17A C17 H19E 153.7(18) ?
C16 C17 H19E 95.3(6) ?
C19A C17 H19E 38.1(5) ?
H17A C17 H19E 152.5(7) ?
H17B C17 H19E 46.3(5) ?
H17C C17 H19E 74.7(8) ?
H17E C17 H19E 110.2(5) ?
H17F C17 H19E 156.9(8) ?
C18A C18 C16 59.4(6) ?
C18A C18 C17A 109.2(8) ?
C16 C18 C17A 53.2(5) ?
C18A C18 H17D 141.8(8) ?
C16 C18 H17D 82.7(5) ?
C17A C18 H17D 33.8(5) ?
C18A C18 H18A 114.4(11) ?
C16 C18 H18A 108.5(5) ?
C17A C18 H18A 105.0(10) ?
H17D C18 H18A 80.2(8) ?
C18A C18 H18B 49.6(8) ?
C16 C18 H18B 107.5(9) ?
C17A C18 H18B 143.2(7) ?
H17D C18 H18B 160.1(7) ?
H18A C18 H18B 111.3(9) ?
C18A C18 H18C 133.9(9) ?
C16 C18 H18C 107.6(7) ?
C17A C18 H18C 59.5(7) ?
H17D C18 H18C 50.0(6) ?
H18A C18 H18C 111.6(12) ?
H18B C18 H18C 110.1(6) ?
C18A C18 H18D 44.0(9) ?
C16 C18 H18D 95.2(7) ?
C17A C18 H18D 148.3(8) ?
H17D C18 H18D 158.4(6) ?
H18A C18 H18D 80.1(6) ?
H18B C18 H18D 40.2(5) ?
H18C C18 H18D 148.4(8) ?
C19A C19 C18A 123.2(11) ?
C19A C19 C16 65.6(7) ?
C18A C19 C16 58.3(6) ?
C19A C19 H18E 146.0(6) ?
C18A C19 H18E 39.7(7) ?
C16 C19 H18E 86.9(5) ?
C19A C19 H19B 67.7(10) ?
C18A C19 H19B 135.5(8) ?
C16 C19 H19B 106.8(7) ?
H18E C19 H19B 104.6(7) ?
C19A C19 H19C 69.8(8) ?
C18A C19 H19C 116.0(9) ?
C16 C19 H19C 104.4(7) ?
H18E C19 H19C 140.0(11) ?
H19B C19 H19C 108.2(11) ?
C19A C19 H19F 40.5(7) ?
C18A C19 H19F 160.1(11) ?
C16 C19 H19F 105.8(9) ?
H18E C19 H19F 159.7(8) ?
H19B C19 H19F 57.0(7) ?
H19C C19 H19F 52.8(5) ?
C22 C20 C21 108.2(2) ?
C22 C20 C23 108.7(2) ?
C21 C20 C23 108.5(2) ?
C22 C20 C14 112.2(2) ?
C21 C20 C14 111.9(2) ?
C23 C20 C14 107.3(2) ?
C20 C21 H21A 109.6(3) ?
C20 C21 H21B 109.5(3) ?
H21A C21 H21B 109.5(3) ?
C20 C21 H21C 109.5(3) ?
H21A C21 H21C 109.5(3) ?
H21B C21 H21C 109.3(3) ?
C20 C22 H22A 109.5(3) ?
C20 C22 H22B 109.4(3) ?
H22A C22 H22B 109.5(3) ?
C20 C22 H22C 109.5(3) ?
H22A C22 H22C 109.5(3) ?
H22B C22 H22C 109.4(3) ?
C20 C23 H23A 109.5(3) ?
C20 C23 H23B 109.5(2) ?
H23A C23 H23B 109.5(3) ?
C20 C23 H23C 109.4(3) ?
H23A C23 H23C 109.5(3) ?
H23B C23 H23C 109.5(3) ?
C17 C17A C16 66.1(10) ?
C17 C17A C18 114.6(19) ?
C16 C17A C18 53.4(9) ?
C17 C17A H17A 68.(2) ?
C16 C17A H17A 131.(2) ?
C18 C17A H17A 174.1(18) ?
C17 C17A H17D 168.(3) ?
C16 C17A H17D 102.(2) ?
C18 C17A H17D 55.3(15) ?
H17A C17A H17D 123.(2) ?
C17 C17A H17E 86.0(13) ?
C16 C17A H17E 103.2(16) ?
C18 C17A H17E 85.7(19) ?
H17A C17A H17E 89.1(17) ?
H17D C17A H17E 98.9(18) ?
C17 C17A H17F 71.(2) ?
C16 C17A H17F 116.5(14) ?
C18 C17A H17F 156.2(13) ?
H17A C17A H17F 29.0(13) ?
H17D C17A H17F 115.4(17) ?
H17E C17A H17F 118.(3) ?
C18 C18A C16 68.7(8) ?
C18 C18A C19 126.4(11) ?
C16 C18A C19 64.1(7) ?
C18 C18A H18B 45.8(9) ?
C16 C18A H18B 112.9(15) ?
C19 C18A H18B 145.1(12) ?
C18 C18A H18D 53.7(12) ?
C16 C18A H18D 111.0(15) ?
C19 C18A H18D 171.5(10) ?
H18B C18A H18D 42.5(9) ?
C18 C18A H18E 160.4(15) ?
C16 C18A H18E 109.7(12) ?
C19 C18A H18E 64.6(13) ?
H18B C18A H18E 136.5(13) ?
H18D C18A H18E 112.7(13) ?
C18 C18A H18F 91.6(12) ?
C16 C18A H18F 106.9(11) ?
C19 C18A H18F 79.4(13) ?
H18B C18A H18F 68.1(7) ?
H18D C18A H18F 109.0(14) ?
H18E C18A H18F 107.2(18) ?
C19 C19A C16 62.4(6) ?
C19 C19A C17 108.6(10) ?
C16 C19A C17 54.4(5) ?
C19 C19A H19B 41.1(6) ?
C16 C19A H19B 87.7(7) ?
C17 C19A H19B 142.0(9) ?
C19 C19A H19C 42.1(5) ?
C16 C19A H19C 85.9(7) ?
C17 C19A H19C 102.2(8) ?
H19B C19A H19C 70.4(7) ?
C19 C19A H19D 128.4(12) ?
C16 C19A H19D 108.5(7) ?
C17 C19A H19D 101.3(11) ?
H19B C19A H19D 91.2(10) ?
H19C C19A H19D 156.5(15) ?
C19 C19A H19E 127.4(11) ?
C16 C19A H19E 104.5(10) ?
C17 C19A H19E 53.5(7) ?
H19B C19A H19E 155.8(10) ?
H19C C19A H19E 89.3(6) ?
H19D C19A H19E 104.3(13) ?
C19 C19A H19F 50.7(8) ?
C16 C19A H19F 112.8(12) ?
C17 C19A H19F 142.4(11) ?
H19B C19A H19F 46.0(7) ?
H19C C19A H19F 40.4(5) ?
H19D C19A H19F 116.1(15) ?
H19E C19A H19F 109.8(8) ?

loop_
_geom_bond_atom_site_label_1
_geom_bond_atom_site_label_2
_geom_bond_distance
_geom_bond_publ_flag
N1 C4 1.352(4) yes
N1 C1 1.368(3) yes
N1 H1 0.94(3) yes
N2 C9 1.360(4) yes
N2 C6 1.372(3) yes
N2 H2 0.88(3) yes
C1 C2 1.359(4) yes
C1 C5 1.501(3) yes
C2 C3 1.408(4) yes
C2 H2A 0.930(3) ?
C3 C4 1.345(5) yes
C3 H3 0.929(3) ?
C4 H4 0.930(3) ?
C5 C6 1.503(4) yes
C5 C10 1.528(3) yes
C5 H5 0.98(3) ?
C6 C7 1.353(4) yes
C7 C8 1.412(4) yes
C7 H7 0.930(3) ?
C8 C9 1.338(4) yes
C8 H8 0.930(3) ?
C9 H9 0.930(3) ?
C10 C15 1.382(3) ?
C10 C11 1.386(3) ?
C11 C12 1.392(4) ?
C11 H11 0.930(2) ?
C12 C13 1.389(4) ?
C12 C16 1.540(4) ?
C13 C14 1.388(3) ?
C13 H13 0.930(2) ?
C14 C15 1.393(3) ?
C14 C20 1.534(3) ?
C15 H15 0.930(2) ?
C16 C18A 1.454(12) ?
C16 C17 1.485(8) ?
C16 C19 1.538(8) ?
C16 C18 1.573(8) ?
C16 C17A 1.57(2) ?
C16 C19A 1.580(12) ?
C17 C17A 1.02(2) ?
C17 C19A 1.66(2) ?
C17 H17A 0.961(12) ?
C17 H17B 0.949(7) ?
C17 H17C 0.952(11) ?
C17 H17E 1.388(12) ?
C17 H17F 1.070(10) ?
C17 H19E 1.339(11) ?
C18 C18A 1.33(2) ?
C18 C17A 1.88(3) ?
C18 H17D 1.545(13) ?
C18 H18A 0.942(7) ?
C18 H18B 0.957(12) ?
C18 H18C 0.954(10) ?
C18 H18D 1.080(12) ?
C19 C19A 1.367(14) ?
C19 C18A 1.44(2) ?
C19 H18E 1.347(12) ?
C19 H19B 0.948(10) ?
C19 H19C 0.987(8) ?
C19 H19F 1.057(12) ?
C20 C22 1.521(4) ?
C20 C21 1.526(4) ?
C20 C23 1.530(4) ?
C21 H21A 0.959(3) ?
C21 H21B 0.961(3) ?
C21 H21C 0.961(3) ?
C22 H22A 0.959(4) ?
C22 H22B 0.961(3) ?
C22 H22C 0.960(3) ?
C23 H23A 0.959(3) ?
C23 H23B 0.960(3) ?
C23 H23C 0.961(3) ?
C17A H17A 0.59(3) ?
C17A H17D 1.04(2) ?
C17A H17E 1.020(13) ?
C17A H17F 0.80(3) ?
C18A H18B 1.02(2) ?
C18A H18D 0.93(2) ?
C18A H18E 0.95(2) ?
C18A H18F 0.994(11) ?
C19A H19B 1.335(15) ?
C19A H19C 1.382(12) ?
C19A H19D 0.958(12) ?
C19A H19E 1.027(13) ?
C19A H19F 0.888(14) ?
